data_4071830
loop_
_publ_author_name
'Wolf, Joffrey'
'Thommes, Katrin'
'Briel, Oliver'
'Scopelliti, Rosario'
'Severin, Kay'

_publ_section_title
;
 Dinuclear Ruthenium Ethylene Complexes: Syntheses, Structures, and
 Catalytic Applications in ATRA and ATRC Reactions
;
_journal_issue 17
_journal_name_full Organometallics
_journal_page_first 4464
_journal_paper_doi 10.1021/om8004096
_journal_volume 27
_journal_year 2008
_chemical_formula_moiety '0.70(C29 H51 Cl4 P Ru2), 0.30(C27 H47 Cl5 P Ru2), (C H2 Cl2)'
_chemical_formula_sum 'C29.4 H51.8 Cl6.3 P Ru2'
_chemical_formula_weight 861.75
_chemical_name_systematic
; 
 ? 
;
_space_group_IT_number 14
_symmetry_cell_setting monoclinic
_symmetry_space_group_name_Hall '-P 2ybc'
_symmetry_space_group_name_H-M 'P 1 21/c 1'
_atom_sites_solution_hydrogens geom
_atom_sites_solution_primary direct
_atom_sites_solution_secondary difmap
_audit_creation_method SHELXL-97
_cell_angle_alpha 90.00
_cell_angle_beta 102.752(3)
_cell_angle_gamma 90.00
_cell_formula_units_Z 4
_cell_length_a 17.4584(5)
_cell_length_b 18.8627(5)
_cell_length_c 10.8896(3)
_cell_measurement_reflns_used 10636
_cell_measurement_temperature 140(2)
_cell_measurement_theta_max 27.5540
_cell_measurement_theta_min 2.6076
_cell_volume 3497.63(17)
_computing_cell_refinement
; 
CrysAlis RED, Oxford Diffraction Ltd., 
Version 1.171.32.5 (release 08-05-2007 CrysAlis171 .NET) 
(compiled May  8 2007,13:10:02) 
;
_computing_data_collection
; 
CrysAlis CCD, Oxford Diffraction Ltd., 
Version 1.171.32.5 (release 08-05-2007 CrysAlis171 .NET) 
(compiled May  8 2007,13:10:02) 
;
_computing_data_reduction
; 
CrysAlis RED, Oxford Diffraction Ltd., 
Version 1.171.32.5 (release 08-05-2007 CrysAlis171 .NET) 
(compiled May  8 2007,13:10:02) 
;
_computing_molecular_graphics 'Bruker SHELXTL'
_computing_publication_material 'Bruker SHELXTL'
_computing_structure_refinement 'SHELXL-97 (Sheldrick, 1997)'
_computing_structure_solution 'SHELXS-97 (Sheldrick, 1990)'
_diffrn_ambient_temperature 140(2)
_diffrn_detector_area_resol_mean 8.2812
_diffrn_measured_fraction_theta_full 0.995
_diffrn_measured_fraction_theta_max 0.995
_diffrn_measurement_device_type 'Oxford Diffraction, KM4/Sapphire CCD'
_diffrn_measurement_method 'phi and omega scans'
_diffrn_radiation_monochromator graphite
_diffrn_radiation_source 'fine-focus sealed tube'
_diffrn_radiation_type MoK\a
_diffrn_radiation_wavelength 0.71073
_diffrn_reflns_av_R_equivalents 0.0635
_diffrn_reflns_av_sigmaI/netI 0.0659
_diffrn_reflns_limit_h_max 21
_diffrn_reflns_limit_h_min -21
_diffrn_reflns_limit_k_max 23
_diffrn_reflns_limit_k_min -23
_diffrn_reflns_limit_l_max 10
_diffrn_reflns_limit_l_min -13
_diffrn_reflns_number 27639
_diffrn_reflns_theta_full 26.37
_diffrn_reflns_theta_max 26.37
_diffrn_reflns_theta_min 2.62
_exptl_absorpt_coefficient_mu 1.410
_exptl_absorpt_correction_T_max 1.00000
_exptl_absorpt_correction_T_min 0.85147
_exptl_absorpt_correction_type multi-scan
_exptl_absorpt_process_details
; 
CrysAlis RED, Oxford Diffraction Ltd., 
Version 1.171.32.5 (release 08-05-2007 CrysAlis171 .NET) 
(compiled May  8 2007,13:10:02) 
Empirical absorption correction using spherical harmonics, 
 implemented in SCALE3 ABSPACK scaling algorithm. 
;
_exptl_crystal_colour red
_exptl_crystal_density_diffrn 1.637
_exptl_crystal_density_method 'not measured'
_exptl_crystal_description prismatic
_exptl_crystal_F_000 1753.2
_exptl_crystal_size_max 0.40
_exptl_crystal_size_mid 0.35
_exptl_crystal_size_min 0.22
_refine_diff_density_max 0.995
_refine_diff_density_min -0.595
_refine_diff_density_rms 0.118
_refine_ls_extinction_method none
_refine_ls_goodness_of_fit_ref 1.041
_refine_ls_hydrogen_treatment riding
_refine_ls_matrix_type full
_refine_ls_number_parameters 361
_refine_ls_number_reflns 7100
_refine_ls_number_restraints 0
_refine_ls_restrained_S_all 1.041
_refine_ls_R_factor_all 0.0805
_refine_ls_R_factor_gt 0.0441
_refine_ls_shift/su_max 0.000
_refine_ls_shift/su_mean 0.000
_refine_ls_structure_factor_coef Fsqd
_refine_ls_weighting_details 'calc w=1/[\s^2^(Fo^2^)+(0.0223P)^2^+5.5973P] where P=(Fo^2^+2Fc^2^)/3'
_refine_ls_weighting_scheme calc
_refine_ls_wR_factor_gt 0.0662
_refine_ls_wR_factor_ref 0.0768
_reflns_number_gt 5060
_reflns_number_total 7100
_reflns_threshold_expression >2sigma(I)
_cod_data_source_file om8004096-file001.cif
_cod_data_source_block Complex7b
_cod_depositor_comments
;
The following automatic conversions were performed:

'_symmetry_cell_setting' value 'Monoclinic' changed to 'monoclinic'
according to /home/saulius/struct/CIF-dictionaries/cif_core.dic
dictionary named 'cif_core.dic' version 2.4.1 from 2010-06-29.

Automatic conversion script
Id: cif_fix_values 1715 2011-07-08 13:25:40Z adriana 
;
_cod_original_cell_volume 3497.62(17)
_cod_original_sg_symbol_H-M P2(1)/c
_cod_original_formula_sum 'C29.40 H51.80 Cl6.30 P Ru2'
_cod_database_code 4071830

loop_
_symmetry_equiv_pos_as_xyz
'x, y, z'
'-x, y+1/2, -z+1/2'
'-x, -y, -z'
'x, -y-1/2, z-1/2'

loop_
_atom_site_label
_atom_site_type_symbol
_atom_site_fract_x
_atom_site_fract_y
_atom_site_fract_z
_atom_site_U_iso_or_equiv
_atom_site_adp_type
_atom_site_occupancy
_atom_site_symmetry_multiplicity
_atom_site_calc_flag
_atom_site_refinement_flags
_atom_site_disorder_assembly
_atom_site_disorder_group
Ru1 Ru 0.25188(2) -0.024538(19) 0.29564(3) 0.01742(9) Uani 1 1 d . . .
Ru2 Ru 0.18398(2) -0.093923(19) 0.01699(3) 0.01644(9) Uani 1 1 d . . .
Cl1 Cl 0.20981(7) -0.14809(6) 0.22309(10) 0.0265(3) Uani 1 1 d . A .
Cl2 Cl 0.13130(6) -0.00292(6) 0.13385(9) 0.0207(2) Uani 1 1 d . A .
Cl3 Cl 0.30537(6) -0.03253(6) 0.10793(10) 0.0259(3) Uani 1 1 d . A .
Cl4 Cl 0.18467(7) -0.04231(6) 0.45922(11) 0.0317(3) Uani 1 1 d . A .
P1 P 0.27453(6) 0.09567(6) 0.31898(10) 0.0165(2) Uani 1 1 d . A .
C1 C 0.3453(4) -0.0904(4) 0.4025(6) 0.0205(15) Uani 0.70 1 d P A 1
H1A H 0.3301 -0.1247 0.4616 0.025 Uiso 0.70 1 calc PR A 1
H1B H 0.3831 -0.1100 0.3556 0.025 Uiso 0.70 1 calc PR A 1
C2 C 0.3587(7) -0.0200(6) 0.4461(11) 0.023(2) Uani 0.70 1 d P A 1
H2A H 0.4046 0.0046 0.4259 0.027 Uiso 0.70 1 calc PR A 1
H2B H 0.3515 -0.0102 0.5321 0.027 Uiso 0.70 1 calc PR A 1
Cl5 Cl 0.3708(5) -0.0442(5) 0.4138(8) 0.053(2) Uani 0.30 1 d P A 2
C3 C 0.1065(2) -0.1780(2) -0.0700(4) 0.0208(10) Uani 1 1 d . A .
C4 C 0.0740(2) -0.1121(2) -0.1122(4) 0.0189(10) Uani 1 1 d . A .
H4 H 0.0218 -0.1018 -0.1053 0.023 Uiso 1 1 calc R . .
C5 C 0.1161(2) -0.0600(2) -0.1650(4) 0.0206(10) Uani 1 1 d . A .
C6 C 0.1927(2) -0.0761(2) -0.1756(4) 0.0184(10) Uani 1 1 d . A .
H6 H 0.2215 -0.0419 -0.2111 0.022 Uiso 1 1 calc R . .
C7 C 0.2290(2) -0.1429(2) -0.1344(4) 0.0204(10) Uani 1 1 d . A .
C8 C 0.1847(2) -0.1924(2) -0.0827(4) 0.0206(10) Uani 1 1 d . A .
H8 H 0.2076 -0.2370 -0.0553 0.025 Uiso 1 1 calc R . .
C9 C 0.0657(3) -0.2322(2) -0.0033(4) 0.0251(11) Uani 1 1 d . . .
H9 H 0.1063 -0.2515 0.0683 0.030 Uiso 1 1 calc R A .
C10 C 0.0366(3) -0.2934(3) -0.0902(5) 0.0409(14) Uani 1 1 d . A .
H10A H -0.0044 -0.2767 -0.1609 0.061 Uiso 1 1 calc R . .
H10B H 0.0150 -0.3301 -0.0440 0.061 Uiso 1 1 calc R . .
H10C H 0.0803 -0.3131 -0.1223 0.061 Uiso 1 1 calc R . .
C11 C 0.0013(3) -0.1996(3) 0.0528(4) 0.0310(12) Uani 1 1 d . A .
H11A H 0.0231 -0.1601 0.1081 0.047 Uiso 1 1 calc R . .
H11B H -0.0194 -0.2356 0.1017 0.047 Uiso 1 1 calc R . .
H11C H -0.0410 -0.1822 -0.0150 0.047 Uiso 1 1 calc R . .
C12 C 0.0789(3) 0.0116(2) -0.2033(4) 0.0234(10) Uani 1 1 d . . .
H12 H 0.0387 0.0202 -0.1524 0.028 Uiso 1 1 calc R A .
C13 C 0.1366(3) 0.0731(2) -0.1793(4) 0.0287(11) Uani 1 1 d . A .
H13A H 0.1638 0.0733 -0.0904 0.043 Uiso 1 1 calc R . .
H13B H 0.1080 0.1178 -0.1999 0.043 Uiso 1 1 calc R . .
H13C H 0.1750 0.0677 -0.2320 0.043 Uiso 1 1 calc R . .
C14 C 0.0363(3) 0.0074(3) -0.3402(4) 0.0324(12) Uani 1 1 d . A .
H14A H 0.0747 0.0048 -0.3935 0.049 Uiso 1 1 calc R . .
H14B H 0.0036 0.0497 -0.3624 0.049 Uiso 1 1 calc R . .
H14C H 0.0030 -0.0349 -0.3534 0.049 Uiso 1 1 calc R . .
C15 C 0.3133(2) -0.1546(2) -0.1422(4) 0.0239(10) Uani 1 1 d . . .
H15 H 0.3416 -0.1084 -0.1238 0.029 Uiso 1 1 calc R A .
C16 C 0.3142(3) -0.1753(3) -0.2781(4) 0.0337(12) Uani 1 1 d . A .
H16A H 0.3687 -0.1801 -0.2868 0.050 Uiso 1 1 calc R . .
H16B H 0.2877 -0.1385 -0.3357 0.050 Uiso 1 1 calc R . .
H16C H 0.2868 -0.2206 -0.2986 0.050 Uiso 1 1 calc R . .
C17 C 0.3561(3) -0.2089(3) -0.0488(5) 0.0331(12) Uani 1 1 d . A .
H17A H 0.3528 -0.1951 0.0366 0.050 Uiso 1 1 calc R . .
H17B H 0.4113 -0.2111 -0.0543 0.050 Uiso 1 1 calc R . .
H17C H 0.3317 -0.2555 -0.0685 0.050 Uiso 1 1 calc R . .
C18 C 0.1868(2) 0.1512(2) 0.2679(4) 0.0186(9) Uani 1 1 d . . .
H18 H 0.1615 0.1372 0.1797 0.022 Uiso 1 1 calc R A .
C19 C 0.1295(2) 0.1332(2) 0.3515(4) 0.0221(10) Uani 1 1 d . A .
H19A H 0.0803 0.1600 0.3203 0.027 Uiso 1 1 calc R . .
H19B H 0.1165 0.0822 0.3414 0.027 Uiso 1 1 calc R . .
C20 C 0.1582(2) 0.1487(3) 0.4920(4) 0.0251(11) Uani 1 1 d . . .
H20A H 0.1217 0.1260 0.5379 0.030 Uiso 1 1 calc R A .
H20B H 0.1556 0.2005 0.5050 0.030 Uiso 1 1 calc R . .
C21 C 0.2418(2) 0.1235(2) 0.5501(4) 0.0232(10) Uani 1 1 d . A .
H21A H 0.2587 0.1460 0.6338 0.028 Uiso 1 1 calc R . .
H21B H 0.2400 0.0717 0.5638 0.028 Uiso 1 1 calc R . .
C22 C 0.3046(2) 0.1383(2) 0.4750(4) 0.0194(10) Uani 1 1 d . . .
H22 H 0.3544 0.1151 0.5203 0.023 Uiso 1 1 calc R A .
C23 C 0.2068(3) 0.2306(2) 0.2670(4) 0.0219(10) Uani 1 1 d . A .
H23A H 0.1569 0.2572 0.2423 0.026 Uiso 1 1 calc R . .
H23B H 0.2364 0.2385 0.2004 0.026 Uiso 1 1 calc R . .
C24 C 0.2544(3) 0.2631(2) 0.3899(4) 0.0278(11) Uani 1 1 d . . .
H24A H 0.2761 0.3091 0.3697 0.033 Uiso 1 1 calc R A .
H24B H 0.2181 0.2730 0.4460 0.033 Uiso 1 1 calc R . .
C25 C 0.3220(3) 0.2179(2) 0.4620(4) 0.0243(10) Uani 1 1 d . A .
H25A H 0.3393 0.2380 0.5477 0.029 Uiso 1 1 calc R . .
H25B H 0.3665 0.2222 0.4198 0.029 Uiso 1 1 calc R . .
C26 C 0.3399(2) 0.1292(2) 0.2201(4) 0.0199(10) Uani 1 1 d . . .
H26A H 0.3128 0.1217 0.1311 0.024 Uiso 1 1 calc R A .
H26B H 0.3448 0.1811 0.2333 0.024 Uiso 1 1 calc R . .
C27 C 0.4236(2) 0.0993(3) 0.2364(4) 0.0229(10) Uani 1 1 d . A .
H27 H 0.4207 0.0465 0.2415 0.027 Uiso 1 1 calc R . .
C28 C 0.4803(3) 0.1261(3) 0.3549(4) 0.0342(12) Uani 1 1 d . . .
H28A H 0.5319 0.1042 0.3611 0.051 Uiso 1 1 calc R A .
H28B H 0.4602 0.1135 0.4292 0.051 Uiso 1 1 calc R . .
H28C H 0.4852 0.1777 0.3504 0.051 Uiso 1 1 calc R . .
C29 C 0.4548(3) 0.1184(3) 0.1211(4) 0.0359(13) Uani 1 1 d . . .
H29A H 0.4196 0.0993 0.0456 0.054 Uiso 1 1 calc R A .
H29B H 0.5074 0.0983 0.1292 0.054 Uiso 1 1 calc R . .
H29C H 0.4574 0.1701 0.1141 0.054 Uiso 1 1 calc R . .
Cl6 Cl 0.60181(11) -0.03806(10) 0.20841(16) 0.0734(5) Uani 1 1 d . . .
Cl7 Cl 0.53039(11) -0.17269(9) 0.24178(18) 0.0774(6) Uani 1 1 d . . .
C30 C 0.5172(4) -0.0826(4) 0.2153(7) 0.080(2) Uani 1 1 d . . .
H30A H 0.4784 -0.0753 0.1351 0.096 Uiso 1 1 calc R . .
H30B H 0.4951 -0.0618 0.2836 0.096 Uiso 1 1 calc R . .

loop_
_atom_site_aniso_label
_atom_site_aniso_U_11
_atom_site_aniso_U_22
_atom_site_aniso_U_33
_atom_site_aniso_U_23
_atom_site_aniso_U_13
_atom_site_aniso_U_12
Ru1 0.01760(18) 0.01661(19) 0.01868(18) -0.00219(16) 0.00538(14) -0.00026(16)
Ru2 0.01794(18) 0.01466(18) 0.01743(18) -0.00086(16) 0.00544(13) -0.00211(16)
Cl1 0.0407(7) 0.0168(6) 0.0207(6) 0.0016(5) 0.0039(5) -0.0018(5)
Cl2 0.0195(5) 0.0214(6) 0.0208(5) -0.0028(5) 0.0038(4) 0.0014(4)
Cl3 0.0224(6) 0.0306(7) 0.0270(6) -0.0096(5) 0.0103(5) -0.0065(5)
Cl4 0.0360(7) 0.0272(7) 0.0357(7) -0.0015(6) 0.0162(5) -0.0020(5)
P1 0.0171(5) 0.0173(6) 0.0152(5) -0.0008(5) 0.0038(4) 0.0016(5)
C1 0.025(4) 0.012(4) 0.022(4) -0.003(3) 0.002(3) -0.001(3)
C2 0.016(5) 0.029(7) 0.025(6) 0.008(4) 0.007(3) 0.005(4)
Cl5 0.042(4) 0.071(7) 0.040(5) 0.010(4) -0.004(3) 0.024(4)
C3 0.023(2) 0.017(2) 0.022(2) -0.003(2) 0.0057(19) -0.0080(19)
C4 0.018(2) 0.021(3) 0.017(2) -0.0036(19) 0.0031(18) -0.0058(19)
C5 0.021(2) 0.024(3) 0.017(2) -0.004(2) 0.0036(18) -0.006(2)
C6 0.025(2) 0.022(3) 0.010(2) 0.0007(18) 0.0086(17) -0.0048(19)
C7 0.024(2) 0.018(2) 0.021(2) -0.007(2) 0.0080(19) -0.0054(19)
C8 0.025(2) 0.015(2) 0.023(2) -0.0058(19) 0.0088(19) -0.0006(19)
C9 0.030(3) 0.019(3) 0.030(3) -0.003(2) 0.013(2) -0.009(2)
C10 0.046(3) 0.027(3) 0.055(4) -0.009(3) 0.024(3) -0.019(3)
C11 0.040(3) 0.025(3) 0.032(3) 0.000(2) 0.018(2) -0.008(2)
C12 0.028(2) 0.024(3) 0.021(2) 0.005(2) 0.0089(19) -0.001(2)
C13 0.039(3) 0.020(3) 0.028(3) 0.004(2) 0.009(2) 0.002(2)
C14 0.027(3) 0.035(3) 0.030(3) 0.011(2) -0.004(2) -0.002(2)
C15 0.020(2) 0.019(3) 0.035(3) -0.006(2) 0.009(2) -0.005(2)
C16 0.032(3) 0.041(3) 0.034(3) -0.011(3) 0.020(2) -0.004(2)
C17 0.025(3) 0.037(3) 0.040(3) 0.004(3) 0.013(2) 0.006(2)
C18 0.018(2) 0.018(2) 0.017(2) 0.0025(19) -0.0003(17) 0.0010(19)
C19 0.017(2) 0.019(2) 0.031(3) -0.005(2) 0.0057(19) 0.0047(19)
C20 0.024(2) 0.026(3) 0.028(3) 0.000(2) 0.011(2) 0.003(2)
C21 0.027(3) 0.022(2) 0.021(2) -0.002(2) 0.0071(19) 0.003(2)
C22 0.018(2) 0.025(2) 0.013(2) -0.003(2) -0.0017(17) 0.0021(19)
C23 0.024(2) 0.018(2) 0.024(2) 0.006(2) 0.0050(19) 0.0075(19)
C24 0.033(3) 0.018(3) 0.030(3) 0.000(2) 0.002(2) 0.001(2)
C25 0.027(3) 0.019(2) 0.026(3) -0.007(2) 0.004(2) -0.003(2)
C26 0.019(2) 0.021(2) 0.019(2) 0.002(2) 0.0037(18) -0.0029(19)
C27 0.018(2) 0.025(3) 0.028(2) 0.001(2) 0.0093(18) 0.001(2)
C28 0.024(3) 0.041(3) 0.037(3) 0.001(3) 0.006(2) -0.002(2)
C29 0.025(3) 0.050(4) 0.036(3) 0.005(3) 0.013(2) 0.000(2)
Cl6 0.0882(13) 0.0644(12) 0.0586(10) -0.0026(9) -0.0031(9) 0.0035(10)
Cl7 0.0764(12) 0.0520(11) 0.0851(13) -0.0051(10) -0.0221(10) 0.0112(9)
C30 0.073(5) 0.078(6) 0.102(6) 0.033(5) 0.047(4) 0.048(4)

loop_
_atom_type_symbol
_atom_type_description
_atom_type_scat_dispersion_real
_atom_type_scat_dispersion_imag
_atom_type_scat_source
C C 0.0033 0.0016 'International Tables Vol C Tables 4.2.6.8 and 6.1.1.4'
H H 0.0000 0.0000 'International Tables Vol C Tables 4.2.6.8 and 6.1.1.4'
P P 0.1023 0.0942 'International Tables Vol C Tables 4.2.6.8 and 6.1.1.4'
Cl Cl 0.1484 0.1585 'International Tables Vol C Tables 4.2.6.8 and 6.1.1.4'
Ru Ru -1.2594 0.8363 'International Tables Vol C Tables 4.2.6.8 and 6.1.1.4'

loop_
_geom_angle_atom_site_label_1
_geom_angle_atom_site_label_2
_geom_angle_atom_site_label_3
_geom_angle
C1 Ru1 C2 37.7(3)
C1 Ru1 Cl5 25.6(3)
C2 Ru1 Cl5 16.7(2)
C1 Ru1 P1 114.4(2)
C2 Ru1 P1 77.5(3)
Cl5 Ru1 P1 89.1(3)
C1 Ru1 Cl4 87.4(2)
C2 Ru1 Cl4 85.7(3)
Cl5 Ru1 Cl4 95.5(2)
P1 Ru1 Cl4 99.09(4)
C1 Ru1 Cl3 91.9(2)
C2 Ru1 Cl3 102.1(3)
Cl5 Ru1 Cl3 89.6(2)
P1 Ru1 Cl3 93.74(4)
Cl4 Ru1 Cl3 166.24(4)
C1 Ru1 Cl2 154.15(19)
C2 Ru1 Cl2 168.1(3)
Cl5 Ru1 Cl2 170.1(2)
P1 Ru1 Cl2 90.85(4)
Cl4 Ru1 Cl2 94.27(4)
Cl3 Ru1 Cl2 80.51(4)
C1 Ru1 Cl1 76.77(19)
C2 Ru1 Cl1 114.3(3)
Cl5 Ru1 Cl1 101.4(3)
P1 Ru1 Cl1 167.37(4)
Cl4 Ru1 Cl1 86.92(4)
Cl3 Ru1 Cl1 79.54(4)
Cl2 Ru1 Cl1 77.56(4)
C4 Ru2 C8 68.61(16)
C4 Ru2 C3 38.03(16)
C8 Ru2 C3 38.63(16)
C4 Ru2 C6 68.45(15)
C8 Ru2 C6 68.63(16)
C3 Ru2 C6 81.98(16)
C4 Ru2 C5 38.49(15)
C8 Ru2 C5 81.78(16)
C3 Ru2 C5 69.74(16)
C6 Ru2 C5 37.77(15)
C4 Ru2 C7 81.76(16)
C8 Ru2 C7 37.88(15)
C3 Ru2 C7 69.73(16)
C6 Ru2 C7 38.63(16)
C5 Ru2 C7 69.54(16)
C4 Ru2 Cl1 119.93(12)
C8 Ru2 Cl1 94.75(12)
C3 Ru2 Cl1 93.83(12)
C6 Ru2 Cl1 158.13(12)
C5 Ru2 Cl1 157.77(12)
C7 Ru2 Cl1 119.88(12)
C4 Ru2 Cl3 156.87(12)
C8 Ru2 Cl3 121.06(12)
C3 Ru2 Cl3 159.11(12)
C6 Ru2 Cl3 94.56(11)
C5 Ru2 Cl3 118.95(12)
C7 Ru2 Cl3 94.72(11)
Cl1 Ru2 Cl3 81.70(4)
C4 Ru2 Cl2 93.93(12)
C8 Ru2 Cl2 156.44(12)
C3 Ru2 Cl2 118.31(12)
C6 Ru2 Cl2 120.86(12)
C5 Ru2 Cl2 94.35(12)
C7 Ru2 Cl2 159.06(12)
Cl1 Ru2 Cl2 80.05(4)
Cl3 Ru2 Cl2 81.19(4)
Ru2 Cl1 Ru1 83.21(4)
Ru2 Cl2 Ru1 83.99(3)
Ru2 Cl3 Ru1 84.83(3)
C18 P1 C26 102.09(19)
C18 P1 C22 94.56(19)
C26 P1 C22 107.5(2)
C18 P1 Ru1 114.58(14)
C26 P1 Ru1 112.70(15)
C22 P1 Ru1 122.40(15)
C2 C1 Ru1 72.0(6)
C2 C1 H1A 116.4
Ru1 C1 H1A 116.4
C2 C1 H1B 116.4
Ru1 C1 H1B 116.4
H1A C1 H1B 113.4
C1 C2 Ru1 70.2(6)
C1 C2 H2A 116.6
Ru1 C2 H2A 116.6
C1 C2 H2B 116.6
Ru1 C2 H2B 116.6
H2A C2 H2B 113.6
C4 C3 C8 117.6(4)
C4 C3 C9 123.7(4)
C8 C3 C9 118.6(4)
C4 C3 Ru2 70.2(2)
C8 C3 Ru2 70.3(2)
C9 C3 Ru2 126.7(3)
C3 C4 C5 122.5(4)
C3 C4 Ru2 71.8(2)
C5 C4 Ru2 71.8(2)
C3 C4 H4 118.7
C5 C4 H4 118.7
Ru2 C4 H4 130.6
C6 C5 C4 118.1(4)
C6 C5 C12 121.9(4)
C4 C5 C12 120.0(4)
C6 C5 Ru2 70.9(2)
C4 C5 Ru2 69.8(2)
C12 C5 Ru2 129.0(3)
C5 C6 C7 121.9(4)
C5 C6 Ru2 71.4(2)
C7 C6 Ru2 71.4(2)
C5 C6 H6 119.1
C7 C6 H6 119.1
Ru2 C6 H6 131.1
C8 C7 C6 117.6(4)
C8 C7 C15 123.7(4)
C6 C7 C15 118.6(4)
C8 C7 Ru2 69.9(2)
C6 C7 Ru2 70.0(2)
C15 C7 Ru2 128.5(3)
C7 C8 C3 122.3(4)
C7 C8 Ru2 72.2(2)
C3 C8 Ru2 71.1(2)
C7 C8 H8 118.8
C3 C8 H8 118.8
Ru2 C8 H8 130.8
C10 C9 C3 110.1(4)
C10 C9 C11 112.7(4)
C3 C9 C11 112.8(4)
C10 C9 H9 107.0
C3 C9 H9 107.0
C11 C9 H9 107.0
C9 C10 H10A 109.5
C9 C10 H10B 109.5
H10A C10 H10B 109.5
C9 C10 H10C 109.5
H10A C10 H10C 109.5
H10B C10 H10C 109.5
C9 C11 H11A 109.5
C9 C11 H11B 109.5
H11A C11 H11B 109.5
C9 C11 H11C 109.5
H11A C11 H11C 109.5
H11B C11 H11C 109.5
C14 C12 C5 108.2(4)
C14 C12 C13 111.9(4)
C5 C12 C13 113.9(4)
C14 C12 H12 107.5
C5 C12 H12 107.5
C13 C12 H12 107.5
C12 C13 H13A 109.5
C12 C13 H13B 109.5
H13A C13 H13B 109.5
C12 C13 H13C 109.5
H13A C13 H13C 109.5
H13B C13 H13C 109.5
C12 C14 H14A 109.5
C12 C14 H14B 109.5
H14A C14 H14B 109.5
C12 C14 H14C 109.5
H14A C14 H14C 109.5
H14B C14 H14C 109.5
C7 C15 C17 113.7(4)
C7 C15 C16 108.0(4)
C17 C15 C16 111.5(4)
C7 C15 H15 107.8
C17 C15 H15 107.8
C16 C15 H15 107.8
C15 C16 H16A 109.5
C15 C16 H16B 109.5
H16A C16 H16B 109.5
C15 C16 H16C 109.5
H16A C16 H16C 109.5
H16B C16 H16C 109.5
C15 C17 H17A 109.5
C15 C17 H17B 109.5
H17A C17 H17B 109.5
C15 C17 H17C 109.5
H17A C17 H17C 109.5
H17B C17 H17C 109.5
C19 C18 C23 113.5(4)
C19 C18 P1 107.7(3)
C23 C18 P1 112.4(3)
C19 C18 H18 107.7
C23 C18 H18 107.7
P1 C18 H18 107.7
C20 C19 C18 116.0(4)
C20 C19 H19A 108.3
C18 C19 H19A 108.3
C20 C19 H19B 108.3
C18 C19 H19B 108.3
H19A C19 H19B 107.4
C19 C20 C21 115.2(4)
C19 C20 H20A 108.5
C21 C20 H20A 108.5
C19 C20 H20B 108.5
C21 C20 H20B 108.5
H20A C20 H20B 107.5
C22 C21 C20 116.9(4)
C22 C21 H21A 108.1
C20 C21 H21A 108.1
C22 C21 H21B 108.1
C20 C21 H21B 108.1
H21A C21 H21B 107.3
C21 C22 C25 113.8(4)
C21 C22 P1 108.7(3)
C25 C22 P1 111.1(3)
C21 C22 H22 107.7
C25 C22 H22 107.7
P1 C22 H22 107.7
C18 C23 C24 117.6(4)
C18 C23 H23A 107.9
C24 C23 H23A 107.9
C18 C23 H23B 107.9
C24 C23 H23B 107.9
H23A C23 H23B 107.2
C25 C24 C23 115.6(4)
C25 C24 H24A 108.4
C23 C24 H24A 108.4
C25 C24 H24B 108.4
C23 C24 H24B 108.4
H24A C24 H24B 107.4
C24 C25 C22 116.5(4)
C24 C25 H25A 108.2
C22 C25 H25A 108.2
C24 C25 H25B 108.2
C22 C25 H25B 108.2
H25A C25 H25B 107.3
C27 C26 P1 120.0(3)
C27 C26 H26A 107.3
P1 C26 H26A 107.3
C27 C26 H26B 107.3
P1 C26 H26B 107.3
H26A C26 H26B 106.9
C29 C27 C28 109.6(4)
C29 C27 C26 108.7(4)
C28 C27 C26 113.5(4)
C29 C27 H27 108.3
C28 C27 H27 108.3
C26 C27 H27 108.3
C27 C28 H28A 109.5
C27 C28 H28B 109.5
H28A C28 H28B 109.5
C27 C28 H28C 109.5
H28A C28 H28C 109.5
H28B C28 H28C 109.5
C27 C29 H29A 109.5
C27 C29 H29B 109.5
H29A C29 H29B 109.5
C27 C29 H29C 109.5
H29A C29 H29C 109.5
H29B C29 H29C 109.5
Cl6 C30 Cl7 113.8(4)
Cl6 C30 H30A 108.8
Cl7 C30 H30A 108.8
Cl6 C30 H30B 108.8
Cl7 C30 H30B 108.8
H30A C30 H30B 107.7

loop_
_geom_bond_atom_site_label_1
_geom_bond_atom_site_label_2
_geom_bond_distance
Ru1 C1 2.173(7)
Ru1 C2 2.196(12)
Ru1 Cl5 2.219(8)
Ru1 P1 2.3061(12)
Ru1 Cl4 2.3633(12)
Ru1 Cl3 2.4322(11)
Ru1 Cl2 2.4627(11)
Ru1 Cl1 2.5178(12)
Ru2 C4 2.143(4)
Ru2 C8 2.153(4)
Ru2 C3 2.163(4)
Ru2 C6 2.163(4)
Ru2 C5 2.169(4)
Ru2 C7 2.182(4)
Ru2 Cl1 2.4161(11)
Ru2 Cl3 2.4262(11)
Ru2 Cl2 2.4348(11)
P1 C18 1.837(4)
P1 C26 1.846(4)
P1 C22 1.848(4)
C1 C2 1.412(13)
C1 H1A 0.9900
C1 H1B 0.9900
C2 H2A 0.9900
C2 H2B 0.9900
C3 C4 1.403(6)
C3 C8 1.428(6)
C3 C9 1.518(6)
C4 C5 1.421(6)
C4 H4 0.9500
C5 C6 1.402(6)
C5 C12 1.516(6)
C6 C7 1.437(6)
C6 H6 0.9500
C7 C8 1.407(6)
C7 C15 1.509(6)
C8 H8 0.9500
C9 C10 1.508(6)
C9 C11 1.522(6)
C9 H9 1.0000
C10 H10A 0.9800
C10 H10B 0.9800
C10 H10C 0.9800
C11 H11A 0.9800
C11 H11B 0.9800
C11 H11C 0.9800
C12 C14 1.514(6)
C12 C13 1.519(6)
C12 H12 1.0000
C13 H13A 0.9800
C13 H13B 0.9800
C13 H13C 0.9800
C14 H14A 0.9800
C14 H14B 0.9800
C14 H14C 0.9800
C15 C17 1.518(6)
C15 C16 1.534(6)
C15 H15 1.0000
C16 H16A 0.9800
C16 H16B 0.9800
C16 H16C 0.9800
C17 H17A 0.9800
C17 H17B 0.9800
C17 H17C 0.9800
C18 C19 1.532(6)
C18 C23 1.538(6)
C18 H18 1.0000
C19 C20 1.529(6)
C19 H19A 0.9900
C19 H19B 0.9900
C20 C21 1.533(6)
C20 H20A 0.9900
C20 H20B 0.9900
C21 C22 1.531(6)
C21 H21A 0.9900
C21 H21B 0.9900
C22 C25 1.545(6)
C22 H22 1.0000
C23 C24 1.539(6)
C23 H23A 0.9900
C23 H23B 0.9900
C24 C25 1.525(6)
C24 H24A 0.9900
C24 H24B 0.9900
C25 H25A 0.9900
C25 H25B 0.9900
C26 C27 1.539(6)
C26 H26A 0.9900
C26 H26B 0.9900
C27 C29 1.518(6)
C27 C28 1.529(6)
C27 H27 1.0000
C28 H28A 0.9800
C28 H28B 0.9800
C28 H28C 0.9800
C29 H29A 0.9800
C29 H29B 0.9800
C29 H29C 0.9800
Cl6 C30 1.715(7)
Cl7 C30 1.731(7)
C30 H30A 0.9900
C30 H30B 0.9900

loop_
_geom_torsion_atom_site_label_1
_geom_torsion_atom_site_label_2
_geom_torsion_atom_site_label_3
_geom_torsion_atom_site_label_4
_geom_torsion
C4 Ru2 Cl1 Ru1 -131.47(13)
C8 Ru2 Cl1 Ru1 160.52(12)
C3 Ru2 Cl1 Ru1 -160.74(12)
C6 Ru2 Cl1 Ru1 121.3(3)
C5 Ru2 Cl1 Ru1 -119.6(3)
C7 Ru2 Cl1 Ru1 130.48(13)
Cl3 Ru2 Cl1 Ru1 39.79(4)
Cl2 Ru2 Cl1 Ru1 -42.65(3)
C1 Ru1 Cl1 Ru2 -134.4(2)
C2 Ru1 Cl1 Ru2 -138.6(3)
Cl5 Ru1 Cl1 Ru2 -127.4(2)
P1 Ru1 Cl1 Ru2 18.7(2)
Cl4 Ru1 Cl1 Ru2 137.57(4)
Cl3 Ru1 Cl1 Ru2 -39.97(4)
Cl2 Ru1 Cl1 Ru2 42.51(3)
C4 Ru2 Cl2 Ru1 163.48(11)
C8 Ru2 Cl2 Ru1 122.7(3)
C3 Ru2 Cl2 Ru1 132.76(13)
C6 Ru2 Cl2 Ru1 -129.34(13)
C5 Ru2 Cl2 Ru1 -157.93(11)
C7 Ru2 Cl2 Ru1 -119.4(3)
Cl1 Ru2 Cl2 Ru1 43.76(4)
Cl3 Ru2 Cl2 Ru1 -39.28(4)
C1 Ru1 Cl2 Ru2 -35.1(5)
C2 Ru1 Cl2 Ru2 142.8(13)
P1 Ru1 Cl2 Ru2 132.90(4)
Cl4 Ru1 Cl2 Ru2 -127.91(4)
Cl3 Ru1 Cl2 Ru2 39.25(4)
Cl1 Ru1 Cl2 Ru2 -42.03(3)
C4 Ru2 Cl3 Ru1 119.1(3)
C8 Ru2 Cl3 Ru1 -131.90(14)
C3 Ru2 Cl3 Ru1 -120.2(3)
C6 Ru2 Cl3 Ru1 160.36(12)
C5 Ru2 Cl3 Ru1 129.92(13)
C7 Ru2 Cl3 Ru1 -160.88(12)
Cl1 Ru2 Cl3 Ru1 -41.34(4)
Cl2 Ru2 Cl3 Ru1 39.80(4)
C1 Ru1 Cl3 Ru2 115.8(2)
C2 Ru1 Cl3 Ru2 152.5(3)
Cl5 Ru1 Cl3 Ru2 141.3(3)
P1 Ru1 Cl3 Ru2 -129.59(4)
Cl4 Ru1 Cl3 Ru2 29.2(2)
Cl2 Ru1 Cl3 Ru2 -39.35(4)
Cl1 Ru1 Cl3 Ru2 39.63(4)
C1 Ru1 P1 C18 -163.4(3)
C2 Ru1 P1 C18 -155.6(3)
Cl5 Ru1 P1 C18 -167.6(3)
Cl4 Ru1 P1 C18 -72.11(16)
Cl3 Ru1 P1 C18 102.90(15)
Cl2 Ru1 P1 C18 22.35(15)
Cl1 Ru1 P1 C18 45.6(3)
C1 Ru1 P1 C26 80.5(3)
C2 Ru1 P1 C26 88.3(3)
Cl5 Ru1 P1 C26 76.3(3)
Cl4 Ru1 P1 C26 171.72(15)
Cl3 Ru1 P1 C26 -13.27(15)
Cl2 Ru1 P1 C26 -93.82(15)
Cl1 Ru1 P1 C26 -70.6(2)
C1 Ru1 P1 C22 -50.2(3)
C2 Ru1 P1 C22 -42.4(3)
Cl5 Ru1 P1 C22 -54.4(3)
Cl4 Ru1 P1 C22 41.08(17)
Cl3 Ru1 P1 C22 -143.92(16)
Cl2 Ru1 P1 C22 135.54(16)
Cl1 Ru1 P1 C22 158.8(2)
Cl5 Ru1 C1 C2 22.2(8)
P1 Ru1 C1 C2 12.5(5)
Cl4 Ru1 C1 C2 -86.3(5)
Cl3 Ru1 C1 C2 107.4(5)
Cl2 Ru1 C1 C2 179.3(5)
Cl1 Ru1 C1 C2 -173.8(5)
Cl5 Ru1 C2 C1 -34.7(17)
P1 Ru1 C2 C1 -168.4(5)
Cl4 Ru1 C2 C1 91.3(4)
Cl3 Ru1 C2 C1 -77.2(5)
Cl2 Ru1 C2 C1 -178.5(11)
Cl1 Ru1 C2 C1 6.7(5)
C8 Ru2 C3 C4 -130.6(4)
C6 Ru2 C3 C4 -65.0(3)
C5 Ru2 C3 C4 -28.1(2)
C7 Ru2 C3 C4 -103.0(3)
Cl1 Ru2 C3 C4 136.5(2)
Cl3 Ru2 C3 C4 -146.8(3)
Cl2 Ru2 C3 C4 55.8(3)
C4 Ru2 C3 C8 130.6(4)
C6 Ru2 C3 C8 65.6(3)
C5 Ru2 C3 C8 102.6(3)
C7 Ru2 C3 C8 27.7(2)
Cl1 Ru2 C3 C8 -92.8(2)
Cl3 Ru2 C3 C8 -16.1(5)
Cl2 Ru2 C3 C8 -173.6(2)
C4 Ru2 C3 C9 -117.8(5)
C8 Ru2 C3 C9 111.5(5)
C6 Ru2 C3 C9 177.1(4)
C5 Ru2 C3 C9 -145.9(4)
C7 Ru2 C3 C9 139.2(4)
Cl1 Ru2 C3 C9 18.7(4)
Cl3 Ru2 C3 C9 95.4(5)
Cl2 Ru2 C3 C9 -62.0(4)
C8 C3 C4 C5 -0.7(6)
C9 C3 C4 C5 174.7(4)
Ru2 C3 C4 C5 53.0(4)
C8 C3 C4 Ru2 -53.7(3)
C9 C3 C4 Ru2 121.6(4)
C8 Ru2 C4 C3 30.6(2)
C6 Ru2 C4 C3 105.2(3)
C5 Ru2 C4 C3 134.8(4)
C7 Ru2 C4 C3 67.5(3)
Cl1 Ru2 C4 C3 -52.4(3)
Cl3 Ru2 C4 C3 150.2(3)
Cl2 Ru2 C4 C3 -133.1(2)
C8 Ru2 C4 C5 -104.2(3)
C3 Ru2 C4 C5 -134.8(4)
C6 Ru2 C4 C5 -29.7(2)
C7 Ru2 C4 C5 -67.3(3)
Cl1 Ru2 C4 C5 172.8(2)
Cl3 Ru2 C4 C5 15.3(4)
Cl2 Ru2 C4 C5 92.0(2)
C3 C4 C5 C6 0.6(6)
Ru2 C4 C5 C6 53.6(3)
C3 C4 C5 C12 -177.2(4)
Ru2 C4 C5 C12 -124.1(4)
C3 C4 C5 Ru2 -53.0(4)
C4 Ru2 C5 C6 -131.3(4)
C8 Ru2 C5 C6 -65.5(3)
C3 Ru2 C5 C6 -103.5(3)
C7 Ru2 C5 C6 -28.4(3)
Cl1 Ru2 C5 C6 -147.9(3)
Cl3 Ru2 C5 C6 55.5(3)
Cl2 Ru2 C5 C6 137.9(2)
C8 Ru2 C5 C4 65.8(2)
C3 Ru2 C5 C4 27.8(2)
C6 Ru2 C5 C4 131.3(4)
C7 Ru2 C5 C4 102.9(3)
Cl1 Ru2 C5 C4 -16.6(5)
Cl3 Ru2 C5 C4 -173.2(2)
Cl2 Ru2 C5 C4 -90.8(2)
C4 Ru2 C5 C12 112.7(5)
C8 Ru2 C5 C12 178.5(4)
C3 Ru2 C5 C12 140.5(4)
C6 Ru2 C5 C12 -116.0(5)
C7 Ru2 C5 C12 -144.4(4)
Cl1 Ru2 C5 C12 96.1(4)
Cl3 Ru2 C5 C12 -60.5(4)
Cl2 Ru2 C5 C12 21.9(4)
C4 C5 C6 C7 -0.3(6)
C12 C5 C6 C7 177.3(4)
Ru2 C5 C6 C7 52.7(4)
C4 C5 C6 Ru2 -53.1(3)
C12 C5 C6 Ru2 124.6(4)
C4 Ru2 C6 C5 30.2(2)
C8 Ru2 C6 C5 104.7(3)
C3 Ru2 C6 C5 67.1(3)
C7 Ru2 C6 C5 134.5(4)
Cl1 Ru2 C6 C5 147.3(3)
Cl3 Ru2 C6 C5 -133.6(2)
Cl2 Ru2 C6 C5 -51.2(3)
C4 Ru2 C6 C7 -104.3(3)
C8 Ru2 C6 C7 -29.8(2)
C3 Ru2 C6 C7 -67.4(2)
C5 Ru2 C6 C7 -134.5(4)
Cl1 Ru2 C6 C7 12.8(5)
Cl3 Ru2 C6 C7 91.9(2)
Cl2 Ru2 C6 C7 174.31(19)
C5 C6 C7 C8 0.2(6)
Ru2 C6 C7 C8 52.9(3)
C5 C6 C7 C15 -176.5(4)
Ru2 C6 C7 C15 -123.8(4)
C5 C6 C7 Ru2 -52.7(4)
C4 Ru2 C7 C8 -65.5(3)
C3 Ru2 C7 C8 -28.2(2)
C6 Ru2 C7 C8 -131.1(4)
C5 Ru2 C7 C8 -103.3(3)
Cl1 Ru2 C7 C8 54.3(3)
Cl3 Ru2 C7 C8 137.5(2)
Cl2 Ru2 C7 C8 -144.9(3)
C4 Ru2 C7 C6 65.6(2)
C8 Ru2 C7 C6 131.1(4)
C3 Ru2 C7 C6 102.9(3)
C5 Ru2 C7 C6 27.8(2)
Cl1 Ru2 C7 C6 -174.53(19)
Cl3 Ru2 C7 C6 -91.4(2)
Cl2 Ru2 C7 C6 -13.8(5)
C4 Ru2 C7 C15 176.8(4)
C8 Ru2 C7 C15 -117.7(5)
C3 Ru2 C7 C15 -145.9(4)
C6 Ru2 C7 C15 111.2(5)
C5 Ru2 C7 C15 139.0(4)
Cl1 Ru2 C7 C15 -63.3(4)
Cl3 Ru2 C7 C15 19.8(4)
Cl2 Ru2 C7 C15 97.4(5)
C6 C7 C8 C3 -0.3(6)
C15 C7 C8 C3 176.2(4)
Ru2 C7 C8 C3 52.6(4)
C6 C7 C8 Ru2 -53.0(3)
C15 C7 C8 Ru2 123.6(4)
C4 C3 C8 C7 0.6(6)
C9 C3 C8 C7 -175.0(4)
Ru2 C3 C8 C7 -53.1(4)
C4 C3 C8 Ru2 53.7(3)
C9 C3 C8 Ru2 -121.9(4)
C4 Ru2 C8 C7 104.6(3)
C3 Ru2 C8 C7 134.8(4)
C6 Ru2 C8 C7 30.3(2)
C5 Ru2 C8 C7 67.1(3)
Cl1 Ru2 C8 C7 -135.0(2)
Cl3 Ru2 C8 C7 -51.9(3)
Cl2 Ru2 C8 C7 149.1(3)
C4 Ru2 C8 C3 -30.1(2)
C6 Ru2 C8 C3 -104.5(3)
C5 Ru2 C8 C3 -67.7(3)
C7 Ru2 C8 C3 -134.8(4)
Cl1 Ru2 C8 C3 90.2(2)
Cl3 Ru2 C8 C3 173.4(2)
Cl2 Ru2 C8 C3 14.3(5)
C4 C3 C9 C10 106.9(5)
C8 C3 C9 C10 -77.8(5)
Ru2 C3 C9 C10 -163.7(3)
C4 C3 C9 C11 -19.8(6)
C8 C3 C9 C11 155.4(4)
Ru2 C3 C9 C11 69.6(5)
C6 C5 C12 C14 90.9(5)
C4 C5 C12 C14 -91.4(5)
Ru2 C5 C12 C14 -178.7(3)
C6 C5 C12 C13 -34.2(6)
C4 C5 C12 C13 143.5(4)
Ru2 C5 C12 C13 56.2(5)
C8 C7 C15 C17 -22.0(6)
C6 C7 C15 C17 154.6(4)
Ru2 C7 C15 C17 68.3(5)
C8 C7 C15 C16 102.3(5)
C6 C7 C15 C16 -81.1(5)
Ru2 C7 C15 C16 -167.4(3)
C26 P1 C18 C19 -175.1(3)
C22 P1 C18 C19 -66.2(3)
Ru1 P1 C18 C19 62.7(3)
C26 P1 C18 C23 -49.4(3)
C22 P1 C18 C23 59.6(3)
Ru1 P1 C18 C23 -171.6(3)
C23 C18 C19 C20 -62.6(5)
P1 C18 C19 C20 62.6(4)
C18 C19 C20 C21 -46.5(5)
C19 C20 C21 C22 44.5(6)
C20 C21 C22 C25 65.8(5)
C20 C21 C22 P1 -58.6(5)
C18 P1 C22 C21 64.5(3)
C26 P1 C22 C21 168.7(3)
Ru1 P1 C22 C21 -58.6(3)
C18 P1 C22 C25 -61.5(3)
C26 P1 C22 C25 42.7(3)
Ru1 P1 C22 C25 175.5(2)
C19 C18 C23 C24 67.2(5)
P1 C18 C23 C24 -55.3(5)
C18 C23 C24 C25 41.7(6)
C23 C24 C25 C22 -44.0(6)
C21 C22 C25 C24 -63.4(5)
P1 C22 C25 C24 59.7(5)
C18 P1 C26 C27 177.1(3)
C22 P1 C26 C27 78.3(4)
Ru1 P1 C26 C27 -59.5(4)
P1 C26 C27 C29 163.0(3)
P1 C26 C27 C28 -74.7(5)
